data_7014415
loop_
_publ_author_name
'Hirotsu, Masakazu'
'Tsuboi, Chiaki'
'Nishioka, Takanori'
'Kinoshita, Isamu'

_publ_section_title
;
 Carbon-sulfur bond cleavage reactions of dibenzothiophene derivatives
 mediated by iron and ruthenium carbonyls.
;
_journal_issue 4
_journal_name_full 'Dalton transactions (Cambridge, England : 2003)'
_journal_page_first 785
_journal_page_last 787
_journal_paper_doi 10.1039/c0dt00768d
_journal_volume 40
_journal_year 2011
_chemical_formula_moiety 'C22 H11 Fe2 N O5 S '
_chemical_formula_sum 'C22 H11 Fe2 N O5 S'
_chemical_formula_weight 513.09
_space_group_IT_number 14
_symmetry_cell_setting monoclinic
_symmetry_Int_Tables_number 14
_symmetry_space_group_name_Hall '-P 2ybc'
_symmetry_space_group_name_H-M 'P 1 21/c 1'
_audit_creation_date 2009-11-05
_audit_creation_method 'by CrystalStructure 3.8'
_cell_angle_alpha 90.0000
_cell_angle_beta 107.409(3)
_cell_angle_gamma 90.0000
_cell_formula_units_Z 8
_cell_length_a 8.9173(5)
_cell_length_b 28.4618(14)
_cell_length_c 16.4666(10)
_cell_measurement_reflns_used 10480
_cell_measurement_temperature 193.1
_cell_measurement_theta_max 27.5
_cell_measurement_theta_min 4.1
_cell_volume 3987.8(4)
_computing_cell_refinement CrystalClear
_computing_data_collection CrystalClear
_computing_data_reduction CrystalStructure
_computing_publication_material 'CrystalStructure 3.8'
_computing_structure_refinement CRYSTALS
_computing_structure_solution SIR97
_diffrn_ambient_temperature 193.1
_diffrn_detector_area_resol_mean 7.31
_diffrn_measured_fraction_theta_full 0.983
_diffrn_measured_fraction_theta_max 0.983
_diffrn_measurement_device_type 'Rigaku Mercury'
_diffrn_measurement_method \w
_diffrn_radiation_type 'Mo K\a'
_diffrn_radiation_wavelength 0.71070
_diffrn_reflns_av_R_equivalents 0.026
_diffrn_reflns_limit_h_max 8
_diffrn_reflns_limit_h_min -11
_diffrn_reflns_limit_k_max 36
_diffrn_reflns_limit_k_min -27
_diffrn_reflns_limit_l_max 21
_diffrn_reflns_limit_l_min -21
_diffrn_reflns_number 30012
_diffrn_reflns_theta_full 27.48
_diffrn_reflns_theta_max 27.48
_exptl_absorpt_coefficient_mu 1.594
_exptl_absorpt_correction_T_max 0.800
_exptl_absorpt_correction_T_min 0.704
_exptl_absorpt_correction_type multi-scan
_exptl_absorpt_process_details 'Jacobson, R. (1998) Private communication'
_exptl_crystal_colour purple
_exptl_crystal_density_diffrn 1.709
_exptl_crystal_density_method 'not measured'
_exptl_crystal_description prism
_exptl_crystal_F_000 2064.00
_exptl_crystal_size_max 0.19
_exptl_crystal_size_mid 0.16
_exptl_crystal_size_min 0.14
_refine_diff_density_max 0.52
_refine_diff_density_min -0.41
_refine_ls_extinction_method none
_refine_ls_goodness_of_fit_ref 1.011
_refine_ls_hydrogen_treatment refall
_refine_ls_number_parameters 647
_refine_ls_number_reflns 8999
_refine_ls_R_factor_gt 0.0309
_refine_ls_shift/su_max 0.0000
_refine_ls_structure_factor_coef Fsqd
_refine_ls_weighting_details 'w = 1/[0.0008Fo^2^ + 1.0000\s(Fo^2^)]/(4Fo^2^)'
_refine_ls_weighting_scheme calc
_refine_ls_wR_factor_ref 0.0858
_reflns_number_gt 7436
_reflns_number_total 8999
_reflns_threshold_expression F^2^>2.0\s(F^2^)
_cod_data_source_file C0DT00768D.TXT
_cod_data_source_block 2
_cod_original_formula_sum 'C22 H11 Fe2 N O5 S '
_cod_database_code 7014415

loop_
_symmetry_equiv_pos_site_id
_symmetry_equiv_pos_as_xyz
1 +X,+Y,+Z
2 -X,1/2+Y,1/2-Z
3 -X,-Y,-Z
4 +X,1/2-Y,1/2+Z

loop_
_atom_site_label
_atom_site_type_symbol
_atom_site_fract_x
_atom_site_fract_y
_atom_site_fract_z
_atom_site_U_iso_or_equiv
_atom_site_adp_type
_atom_site_occupancy
_atom_site_symmetry_multiplicity
_atom_site_calc_flag
_atom_site_refinement_flags
_atom_site_disorder_assembly
_atom_site_disorder_group
Fe(1) Fe 0.36056(3) 0.358300(10) 0.54642(2) 0.01951(7) Uani 1.00 1 d . . .
Fe(2) Fe 0.60172(3) 0.395380(10) 0.51985(2) 0.02005(7) Uani 1.00 1 d . . .
Fe(3) Fe 0.62415(3) 0.105960(10) 0.58876(2) 0.01972(7) Uani 1.00 1 d . . .
Fe(4) Fe 0.39088(3) 0.151490(10) 0.60730(2) 0.02189(7) Uani 1.00 1 d . . .
S(1) S 0.51142(5) 0.41247(2) 0.63109(3) 0.02424(12) Uani 1.00 1 d . . .
S(2) S 0.47305(5) 0.15335(2) 0.48955(3) 0.02469(12) Uani 1.00 1 d . . .
O(1) O 0.3118(2) 0.29649(7) 0.67599(13) 0.0551(6) Uani 1.00 1 d . . .
O(2) O 0.08410(18) 0.41922(8) 0.52243(13) 0.0538(5) Uani 1.00 1 d . . .
O(3) O 0.7088(2) 0.36479(7) 0.37620(12) 0.0450(5) Uani 1.00 1 d . . .
O(4) O 0.34833(19) 0.44769(8) 0.40115(12) 0.0522(5) Uani 1.00 1 d . . .
O(5) O 0.8454(2) 0.46648(8) 0.57954(17) 0.0739(7) Uani 1.00 1 d . . .
O(6) O 0.6685(2) 0.03125(7) 0.47828(13) 0.0568(6) Uani 1.00 1 d . . .
O(7) O 0.90336(18) 0.16322(7) 0.59599(13) 0.0511(5) Uani 1.00 1 d . . .
O(8) O 0.15004(18) 0.22144(7) 0.52921(13) 0.0485(5) Uani 1.00 1 d . . .
O(9) O 0.2995(2) 0.13798(7) 0.76238(13) 0.0533(6) Uani 1.00 1 d . . .
O(10) O 0.6508(2) 0.21102(8) 0.70351(14) 0.0582(6) Uani 1.00 1 d . . .
N(1) N 0.26846(17) 0.31828(6) 0.44445(11) 0.0219(4) Uani 1.00 1 d . . .
N(2) N 0.71938(17) 0.07433(6) 0.69987(11) 0.0221(4) Uani 1.00 1 d . . .
C(1) C 0.1165(2) 0.31831(9) 0.39625(15) 0.0304(5) Uani 1.00 1 d . . .
C(2) C 0.0606(2) 0.29025(10) 0.32577(16) 0.0385(6) Uani 1.00 1 d . . .
C(3) C 0.1628(2) 0.26051(10) 0.30276(17) 0.0418(7) Uani 1.00 1 d . . .
C(4) C 0.3188(2) 0.25923(9) 0.35277(16) 0.0334(6) Uani 1.00 1 d . . .
C(5) C 0.3690(2) 0.28822(7) 0.42300(14) 0.0242(5) Uani 1.00 1 d . . .
C(6) C 0.5304(2) 0.29132(7) 0.47967(14) 0.0236(5) Uani 1.00 1 d . . .
C(7) C 0.6547(2) 0.26640(8) 0.46677(17) 0.0325(6) Uani 1.00 1 d . . .
C(8) C 0.8078(2) 0.27528(9) 0.52009(18) 0.0380(6) Uani 1.00 1 d . . .
C(9) C 0.8338(2) 0.30541(9) 0.58611(16) 0.0344(6) Uani 1.00 1 d . . .
C(10) C 0.7067(2) 0.32970(8) 0.60576(14) 0.0267(5) Uani 1.00 1 d . . .
C(11) C 0.5517(2) 0.32448(7) 0.54775(13) 0.0208(4) Uani 1.00 1 d . . .
C(12) C 0.7328(2) 0.34542(8) 0.69512(14) 0.0281(5) Uani 1.00 1 d . . .
C(13) C 0.8352(2) 0.32113(10) 0.76272(17) 0.0389(6) Uani 1.00 1 d . . .
C(14) C 0.8570(2) 0.33435(11) 0.84614(18) 0.0474(7) Uani 1.00 1 d . . .
C(15) C 0.7746(3) 0.37137(12) 0.86495(17) 0.0465(8) Uani 1.00 1 d . . .
C(16) C 0.6678(2) 0.39592(9) 0.79913(15) 0.0338(6) Uani 1.00 1 d . . .
C(17) C 0.6491(2) 0.38257(8) 0.71601(13) 0.0259(5) Uani 1.00 1 d . . .
C(18) C 0.3254(2) 0.32067(9) 0.62334(15) 0.0314(6) Uani 1.00 1 d . . .
C(19) C 0.1911(2) 0.39571(8) 0.52993(14) 0.0288(5) Uani 1.00 1 d . . .
C(20) C 0.6660(2) 0.37642(8) 0.43138(15) 0.0284(5) Uani 1.00 1 d . . .
C(21) C 0.4389(2) 0.42512(9) 0.45025(15) 0.0324(6) Uani 1.00 1 d . . .
C(22) C 0.7551(2) 0.43777(9) 0.55571(17) 0.0363(6) Uani 1.00 1 d . . .
C(23) C 0.8738(2) 0.07543(8) 0.74532(15) 0.0282(5) Uani 1.00 1 d . . .
C(24) C 0.9337(2) 0.05052(9) 0.81945(15) 0.0337(6) Uani 1.00 1 d . . .
C(25) C 0.8338(2) 0.02372(9) 0.85040(16) 0.0342(6) Uani 1.00 1 d . . .
C(26) C 0.6759(2) 0.02259(8) 0.80564(15) 0.0303(5) Uani 1.00 1 d . . .
C(27) C 0.6211(2) 0.04797(7) 0.73069(13) 0.0221(4) Uani 1.00 1 d . . .
C(28) C 0.4562(2) 0.05039(7) 0.67686(13) 0.0220(4) Uani 1.00 1 d . . .
C(29) C 0.3347(2) 0.03040(8) 0.70022(14) 0.0257(5) Uani 1.00 1 d . . .
C(30) C 0.1786(2) 0.03825(8) 0.64885(15) 0.0307(6) Uani 1.00 1 d . . .
C(31) C 0.1498(2) 0.06232(8) 0.57492(15) 0.0288(5) Uani 1.00 1 d . . .
C(32) C 0.2740(2) 0.08078(7) 0.54469(13) 0.0232(5) Uani 1.00 1 d . . .
C(33) C 0.4325(2) 0.07731(7) 0.60077(13) 0.0208(4) Uani 1.00 1 d . . .
C(34) C 0.2391(2) 0.08767(8) 0.45144(14) 0.0251(5) Uani 1.00 1 d . . .
C(35) C 0.1236(2) 0.06085(9) 0.39355(15) 0.0333(6) Uani 1.00 1 d . . .
C(36) C 0.0973(2) 0.06552(10) 0.30664(17) 0.0422(7) Uani 1.00 1 d . . .
C(37) C 0.1844(3) 0.09632(10) 0.27485(17) 0.0422(7) Uani 1.00 1 d . . .
C(38) C 0.3016(2) 0.12315(9) 0.33111(15) 0.0344(6) Uani 1.00 1 d . . .
C(39) C 0.3270(2) 0.11833(8) 0.41797(14) 0.0254(5) Uani 1.00 1 d . . .
C(40) C 0.6556(2) 0.06035(8) 0.52330(15) 0.0301(5) Uani 1.00 1 d . . .
C(41) C 0.7956(2) 0.14142(8) 0.59404(15) 0.0294(5) Uani 1.00 1 d . . .
C(42) C 0.2393(2) 0.19291(8) 0.56069(15) 0.0297(5) Uani 1.00 1 d . . .
C(43) C 0.3356(2) 0.14345(8) 0.70245(16) 0.0319(6) Uani 1.00 1 d . . .
C(44) C 0.5568(2) 0.18524(9) 0.66383(16) 0.0360(6) Uani 1.00 1 d . . .
H(1) H 0.056(2) 0.3385(8) 0.4115(14) 0.025(5) Uiso 1.00 1 d . . .
H(2) H -0.041(2) 0.2908(9) 0.2957(16) 0.041(7) Uiso 1.00 1 d . . .
H(3) H 0.121(2) 0.2405(10) 0.2479(18) 0.053(7) Uiso 1.00 1 d . . .
H(4) H 0.392(2) 0.2398(9) 0.3396(15) 0.037(6) Uiso 1.00 1 d . . .
H(5) H 0.635(2) 0.2452(10) 0.4185(16) 0.046(7) Uiso 1.00 1 d . . .
H(6) H 0.896(2) 0.2600(9) 0.5076(16) 0.043(7) Uiso 1.00 1 d . . .
H(7) H 0.932(2) 0.3118(9) 0.6213(17) 0.045(7) Uiso 1.00 1 d . . .
H(8) H 0.883(2) 0.2942(10) 0.7522(17) 0.047(7) Uiso 1.00 1 d . . .
H(9) H 0.923(3) 0.3187(10) 0.8915(18) 0.054(8) Uiso 1.00 1 d . . .
H(10) H 0.792(2) 0.3824(9) 0.9201(17) 0.039(6) Uiso 1.00 1 d . . .
H(11) H 0.609(2) 0.4227(10) 0.8105(16) 0.042(7) Uiso 1.00 1 d . . .
H(12) H 0.939(2) 0.0914(9) 0.7210(16) 0.036(6) Uiso 1.00 1 d . . .
H(13) H 1.041(3) 0.0508(10) 0.8454(17) 0.056(8) Uiso 1.00 1 d . . .
H(14) H 0.874(2) 0.0079(8) 0.9015(15) 0.032(6) Uiso 1.00 1 d . . .
H(15) H 0.604(2) 0.0040(8) 0.8255(14) 0.027(5) Uiso 1.00 1 d . . .
H(16) H 0.353(2) 0.0142(7) 0.7463(13) 0.013(4) Uiso 1.00 1 d . . .
H(17) H 0.093(2) 0.0252(8) 0.6663(14) 0.026(5) Uiso 1.00 1 d . . .
H(18) H 0.050(2) 0.0658(8) 0.5429(14) 0.025(5) Uiso 1.00 1 d . . .
H(19) H 0.063(2) 0.0377(8) 0.4139(15) 0.033(6) Uiso 1.00 1 d . . .
H(20) H 0.020(2) 0.0500(9) 0.2673(17) 0.047(7) Uiso 1.00 1 d . . .
H(21) H 0.161(2) 0.1004(8) 0.2145(16) 0.034(6) Uiso 1.00 1 d . . .
H(22) H 0.366(2) 0.1454(8) 0.3145(14) 0.023(5) Uiso 1.00 1 d . . .

loop_
_atom_site_aniso_label
_atom_site_aniso_U_11
_atom_site_aniso_U_22
_atom_site_aniso_U_33
_atom_site_aniso_U_12
_atom_site_aniso_U_13
_atom_site_aniso_U_23
Fe(1) 0.01708(13) 0.02192(16) 0.02038(16) 0.00269(10) 0.00690(10) -0.0017(17)
Fe(2) 0.01833(13) 0.01876(16) 0.02366(17) 0.00073(10) 0.00718(11) -0.0009(8)
Fe(3) 0.01810(13) 0.01990(16) 0.02146(16) 0.00085(10) 0.00637(10) 0.0012(12)
Fe(4) 0.02012(13) 0.01884(15) 0.02555(17) 0.00181(10) 0.00509(11) -0.003(3)
S(1) 0.0240(2) 0.0240(2) 0.0239(2) 0.00413(18) 0.00597(18) -0.004(4)
S(2) 0.0245(2) 0.0221(2) 0.0262(2) -0.00021(18) 0.00567(19) 0.004(3)
O(1) 0.0872(13) 0.0467(12) 0.0393(11) -0.0158(10) 0.0311(10) 0.005(5)
O(2) 0.0330(8) 0.0696(14) 0.0552(12) 0.0269(8) 0.0077(7) -0.012(11)
O(3) 0.0639(10) 0.0378(10) 0.0457(11) -0.0013(8) 0.0351(9) -0.004(4)
O(4) 0.0422(9) 0.0686(14) 0.0463(11) 0.0259(8) 0.0138(8) 0.03(2)
O(5) 0.0459(10) 0.0608(14) 0.129(2) -0.0296(9) 0.0466(11) -0.06(5)
O(6) 0.0852(13) 0.0429(12) 0.0497(12) 0.0136(9) 0.0316(10) -0.010(9)
O(7) 0.0321(8) 0.0500(12) 0.0712(14) -0.0119(7) 0.0157(8) 0.013(12)
O(8) 0.0319(8) 0.0416(11) 0.0695(14) 0.0160(7) 0.0112(8) 0.013(13)
O(9) 0.0840(13) 0.0454(12) 0.0432(12) 0.0070(9) 0.0384(10) -0.007(6)
O(10) 0.0399(9) 0.0592(13) 0.0675(14) -0.0137(8) 0.0037(8) -0.03(2)
N(1) 0.0207(7) 0.0227(9) 0.0236(9) -0.0028(6) 0.0086(6) -0.003(3)
N(2) 0.0204(7) 0.0233(9) 0.0218(9) 0.0033(6) 0.0052(6) 0.00003(3)
C(1) 0.0246(9) 0.0345(13) 0.0330(13) -0.0039(8) 0.0098(8) -0.006(6)
C(2) 0.0269(10) 0.0481(15) 0.0374(14) -0.0107(9) 0.0049(9) -0.010(10)
C(3) 0.0392(11) 0.0467(16) 0.0394(15) -0.0164(10) 0.0114(10) -0.020(19)
C(4) 0.0371(11) 0.0289(12) 0.0381(13) -0.0059(9) 0.0172(9) -0.011(10)
C(5) 0.0294(9) 0.0190(10) 0.0280(11) -0.0031(7) 0.0146(8) -0.002(2)
C(6) 0.0265(9) 0.0172(10) 0.0299(11) 0.0016(7) 0.0126(7) 0.0019(19)
C(7) 0.0348(10) 0.0242(12) 0.0428(14) 0.0055(8) 0.0182(9) -0.005(4)
C(8) 0.0309(10) 0.0326(13) 0.0544(16) 0.0150(9) 0.0189(10) 0.004(3)
C(9) 0.0213(9) 0.0382(14) 0.0420(14) 0.0087(8) 0.0069(9) 0.003(2)
C(10) 0.0222(8) 0.0245(11) 0.0323(12) 0.0056(7) 0.0063(7) 0.0014(13)
C(11) 0.0220(8) 0.0177(10) 0.0238(10) 0.0024(6) 0.0084(7) 0.002(2)
C(12) 0.0216(8) 0.0326(12) 0.0279(12) -0.0000(7) 0.0038(7) 0.003(2)
C(13) 0.0321(11) 0.0407(15) 0.0398(15) 0.0062(9) 0.0046(9) 0.009(9)
C(14) 0.0409(13) 0.0625(19) 0.0296(14) 0.0010(12) -0.0033(10) 0.015(14)
C(15) 0.0470(13) 0.067(2) 0.0221(13) -0.0087(12) 0.0055(10) 0.0011(10)
C(16) 0.0334(10) 0.0409(14) 0.0265(12) -0.0064(9) 0.0082(8) -0.005(4)
C(17) 0.0219(8) 0.0316(12) 0.0224(11) -0.0028(7) 0.0038(7) -0.0019(19)
C(18) 0.0330(10) 0.0343(13) 0.0291(12) -0.0036(8) 0.0127(8) -0.004(3)
C(19) 0.0240(9) 0.0353(13) 0.0264(11) 0.0035(8) 0.0065(8) -0.006(5)
C(20) 0.0322(10) 0.0206(11) 0.0351(13) 0.0005(7) 0.0140(8) 0.0016(16)
C(21) 0.0308(10) 0.0409(14) 0.0287(12) 0.0088(9) 0.0137(8) 0.004(3)
C(22) 0.0282(10) 0.0339(13) 0.0511(15) -0.0032(9) 0.0184(9) -0.016(15)
C(23) 0.0233(9) 0.0327(12) 0.0282(11) 0.0050(8) 0.0073(8) 0.0008(8)
C(24) 0.0252(9) 0.0397(14) 0.0316(13) 0.0097(8) 0.0014(8) 0.0007(6)
C(25) 0.0393(11) 0.0320(13) 0.0274(12) 0.0132(9) 0.0038(9) 0.008(7)
C(26) 0.0373(11) 0.0269(12) 0.0267(12) 0.0045(8) 0.0094(8) 0.004(4)
C(27) 0.0260(9) 0.0188(10) 0.0216(10) 0.0025(7) 0.0072(7) -0.003(3)
C(28) 0.0259(8) 0.0192(10) 0.0222(10) -0.0006(7) 0.0091(7) -0.004(3)
C(29) 0.0341(10) 0.0233(11) 0.0221(11) -0.0044(8) 0.0121(8) -0.002(2)
C(30) 0.0294(9) 0.0340(12) 0.0345(13) -0.0085(8) 0.0183(9) -0.009(9)
C(31) 0.0191(8) 0.0331(12) 0.0341(12) -0.0032(7) 0.0080(8) -0.006(6)
C(32) 0.0227(8) 0.0216(10) 0.0247(10) -0.0014(7) 0.0064(7) -0.002(2)
C(33) 0.0205(8) 0.0194(10) 0.0235(10) 0.0014(6) 0.0079(7) -0.004(3)
C(34) 0.0238(8) 0.0246(11) 0.0250(11) 0.0027(7) 0.0047(7) -0.0017(17)
C(35) 0.0315(10) 0.0343(13) 0.0308(13) -0.0049(9) 0.0043(8) -0.005(4)
C(36) 0.0406(12) 0.0446(16) 0.0342(14) -0.0037(10) 0.0004(10) -0.009(8)
C(37) 0.0505(13) 0.0498(17) 0.0227(13) 0.0021(11) 0.0056(10) -0.002(2)
C(38) 0.0363(11) 0.0373(14) 0.0273(12) 0.0040(9) 0.0059(9) 0.003(2)
C(39) 0.0239(8) 0.0264(11) 0.0237(11) 0.0038(7) 0.0038(7) -0.0003(2)
C(40) 0.0344(10) 0.0302(12) 0.0280(12) 0.0045(8) 0.0130(8) 0.003(3)
C(41) 0.0232(9) 0.0302(12) 0.0336(12) 0.0022(8) 0.0067(8) 0.004(4)
C(42) 0.0221(9) 0.0282(12) 0.0387(13) -0.0005(8) 0.0090(8) -0.004(3)
C(43) 0.0381(11) 0.0229(11) 0.0347(13) 0.0029(8) 0.0108(9) -0.008(7)
C(44) 0.0284(10) 0.0376(14) 0.0390(14) -0.0012(9) 0.0056(9) -0.006(6)

loop_
_atom_type_symbol
_atom_type_description
_atom_type_scat_dispersion_real
_atom_type_scat_dispersion_imag
_atom_type_scat_source
C C 0.003 0.002
;
International Tables for Crystallography
(1992, Vol. C, Tables 4.2.6.8 and 6.1.1.4)
;
H H 0.000 0.000
;
International Tables for Crystallography
(1992, Vol. C, Table 6.1.1.4)
;
Fe Fe 0.346 0.844
;
International Tables for Crystallography
(1992, Vol. C, Tables 4.2.6.8 and 6.1.1.4)
;
N N 0.006 0.003
;
International Tables for Crystallography
(1992, Vol. C, Tables 4.2.6.8 and 6.1.1.4)
;
O O 0.011 0.006
;
International Tables for Crystallography
(1992, Vol. C, Tables 4.2.6.8 and 6.1.1.4)
;
S S 0.125 0.123
;
International Tables for Crystallography
(1992, Vol. C, Tables 4.2.6.8 and 6.1.1.4)
;

loop_
_geom_angle_atom_site_label_1
_geom_angle_atom_site_label_2
_geom_angle_atom_site_label_3
_geom_angle
_geom_angle_publ_flag
_geom_angle_site_symmetry_1
_geom_angle_site_symmetry_2
_geom_angle_site_symmetry_3
Fe(2) Fe(1) S(1) 55.996(16) yes . . .
Fe(2) Fe(1) N(1) 104.39(5) yes . . .
Fe(2) Fe(1) C(11) 55.05(6) yes . . .
Fe(2) Fe(1) C(18) 135.90(6) yes . . .
Fe(2) Fe(1) C(19) 116.25(7) yes . . .
S(1) Fe(1) N(1) 159.83(5) yes . . .
S(1) Fe(1) C(11) 88.43(5) yes . . .
S(1) Fe(1) C(18) 100.05(7) yes . . .
S(1) Fe(1) C(19) 90.43(6) yes . . .
N(1) Fe(1) C(11) 82.29(7) yes . . .
N(1) Fe(1) C(18) 98.14(9) yes . . .
N(1) Fe(1) C(19) 95.47(8) yes . . .
C(11) Fe(1) C(18) 92.01(9) yes . . .
C(11) Fe(1) C(19) 169.55(10) yes . . .
C(18) Fe(1) C(19) 98.41(10) yes . . .
Fe(1) Fe(2) S(1) 55.052(15) yes . . .
Fe(1) Fe(2) C(10) 76.89(5) yes . . .
Fe(1) Fe(2) C(11) 48.22(5) yes . . .
Fe(1) Fe(2) C(20) 120.27(6) yes . . .
Fe(1) Fe(2) C(21) 74.85(8) yes . . .
Fe(1) Fe(2) C(22) 145.58(9) yes . . .
S(1) Fe(2) C(10) 81.88(6) yes . . .
S(1) Fe(2) C(11) 83.22(6) yes . . .
S(1) Fe(2) C(20) 174.68(7) yes . . .
S(1) Fe(2) C(21) 89.98(8) yes . . .
S(1) Fe(2) C(22) 90.56(9) yes . . .
C(10) Fe(2) C(11) 36.69(6) yes . . .
C(10) Fe(2) C(20) 94.72(9) yes . . .
C(10) Fe(2) C(21) 150.03(9) yes . . .
C(10) Fe(2) C(22) 102.09(8) yes . . .
C(11) Fe(2) C(20) 91.61(9) yes . . .
C(11) Fe(2) C(21) 113.89(9) yes . . .
C(11) Fe(2) C(22) 138.75(8) yes . . .
C(20) Fe(2) C(21) 91.00(10) yes . . .
C(20) Fe(2) C(22) 94.15(11) yes . . .
C(21) Fe(2) C(22) 106.81(10) yes . . .
Fe(4) Fe(3) S(2) 56.246(16) yes . . .
Fe(4) Fe(3) N(2) 105.05(5) yes . . .
Fe(4) Fe(3) C(33) 55.26(5) yes . . .
Fe(4) Fe(3) C(40) 137.18(6) yes . . .
Fe(4) Fe(3) C(41) 114.75(7) yes . . .
S(2) Fe(3) N(2) 160.95(5) yes . . .
S(2) Fe(3) C(33) 88.37(5) yes . . .
S(2) Fe(3) C(40) 99.73(7) yes . . .
S(2) Fe(3) C(41) 90.83(6) yes . . .
N(2) Fe(3) C(33) 82.17(7) yes . . .
N(2) Fe(3) C(40) 97.30(8) yes . . .
N(2) Fe(3) C(41) 94.94(8) yes . . .
C(33) Fe(3) C(40) 93.35(9) yes . . .
C(33) Fe(3) C(41) 167.77(10) yes . . .
C(40) Fe(3) C(41) 98.82(10) yes . . .
Fe(3) Fe(4) S(2) 54.902(15) yes . . .
Fe(3) Fe(4) C(32) 77.48(4) yes . . .
Fe(3) Fe(4) C(33) 48.33(5) yes . . .
Fe(3) Fe(4) C(42) 145.66(8) yes . . .
Fe(3) Fe(4) C(43) 119.23(7) yes . . .
Fe(3) Fe(4) C(44) 75.86(8) yes . . .
S(2) Fe(4) C(32) 81.94(5) yes . . .
S(2) Fe(4) C(33) 82.85(6) yes . . .
S(2) Fe(4) C(42) 90.79(8) yes . . .
S(2) Fe(4) C(43) 173.47(7) yes . . .
S(2) Fe(4) C(44) 90.22(9) yes . . .
C(32) Fe(4) C(33) 36.95(6) yes . . .
C(32) Fe(4) C(42) 101.36(7) yes . . .
C(32) Fe(4) C(43) 94.13(9) yes . . .
C(32) Fe(4) C(44) 151.77(9) yes . . .
C(33) Fe(4) C(42) 138.27(8) yes . . .
C(33) Fe(4) C(43) 90.86(9) yes . . .
C(33) Fe(4) C(44) 115.33(8) yes . . .
C(42) Fe(4) C(43) 95.11(10) yes . . .
C(42) Fe(4) C(44) 105.85(10) yes . . .
C(43) Fe(4) C(44) 90.85(11) yes . . .
Fe(1) S(1) Fe(2) 68.952(18) yes . . .
Fe(1) S(1) C(17) 107.77(7) yes . . .
Fe(2) S(1) C(17) 101.80(7) yes . . .
Fe(3) S(2) Fe(4) 68.852(18) yes . . .
Fe(3) S(2) C(39) 107.96(7) yes . . .
Fe(4) S(2) C(39) 101.17(8) yes . . .
Fe(1) N(1) C(1) 125.70(15) yes . . .
Fe(1) N(1) C(5) 116.19(11) yes . . .
C(1) N(1) C(5) 118.11(18) yes . . .
Fe(3) N(2) C(23) 125.53(15) yes . . .
Fe(3) N(2) C(27) 116.57(10) yes . . .
C(23) N(2) C(27) 117.85(17) yes . . .
N(1) C(1) C(2) 122.9(2) yes . . .
C(1) C(2) C(3) 119.13(19) yes . . .
C(2) C(3) C(4) 118.7(2) yes . . .
C(3) C(4) C(5) 119.8(2) yes . . .
N(1) C(5) C(4) 121.33(16) yes . . .
N(1) C(5) C(6) 113.26(17) yes . . .
C(4) C(5) C(6) 125.4(2) yes . . .
C(5) C(6) C(7) 123.39(19) yes . . .
C(5) C(6) C(11) 114.38(17) yes . . .
C(7) C(6) C(11) 122.14(16) yes . . .
C(6) C(7) C(8) 118.9(2) yes . . .
C(7) C(8) C(9) 121.1(2) yes . . .
C(8) C(9) C(10) 121.87(18) yes . . .
Fe(2) C(10) C(9) 116.21(16) yes . . .
Fe(2) C(10) C(11) 63.42(11) yes . . .
Fe(2) C(10) C(12) 105.72(14) yes . . .
C(9) C(10) C(11) 117.76(19) yes . . .
C(9) C(10) C(12) 117.68(16) yes . . .
C(11) C(10) C(12) 121.62(19) yes . . .
Fe(1) C(11) Fe(2) 76.73(6) yes . . .
Fe(1) C(11) C(6) 113.86(11) yes . . .
Fe(1) C(11) C(10) 128.39(16) yes . . .
Fe(2) C(11) C(6) 116.05(15) yes . . .
Fe(2) C(11) C(10) 79.90(12) yes . . .
C(6) C(11) C(10) 117.72(18) yes . . .
C(10) C(12) C(13) 120.8(2) yes . . .
C(10) C(12) C(17) 122.32(17) yes . . .
C(13) C(12) C(17) 116.7(2) yes . . .
C(12) C(13) C(14) 121.5(2) yes . . .
C(13) C(14) C(15) 120.6(2) yes . . .
C(14) C(15) C(16) 119.7(2) yes . . .
C(15) C(16) C(17) 118.9(2) yes . . .
S(1) C(17) C(12) 117.61(15) yes . . .
S(1) C(17) C(16) 119.85(17) yes . . .
C(12) C(17) C(16) 122.53(18) yes . . .
Fe(1) C(18) O(1) 175.91(18) yes . . .
Fe(1) C(19) O(2) 177.6(2) yes . . .
Fe(2) C(20) O(3) 178.88(17) yes . . .
Fe(2) C(21) O(4) 170.5(2) yes . . .
Fe(2) C(22) O(5) 175.6(2) yes . . .
N(2) C(23) C(24) 122.6(2) yes . . .
C(23) C(24) C(25) 119.39(18) yes . . .
C(24) C(25) C(26) 118.9(2) yes . . .
C(25) C(26) C(27) 119.7(2) yes . . .
N(2) C(27) C(26) 121.59(16) yes . . .
N(2) C(27) C(28) 112.80(16) yes . . .
C(26) C(27) C(28) 125.60(19) yes . . .
C(27) C(28) C(29) 122.65(18) yes . . .
C(27) C(28) C(33) 114.30(17) yes . . .
C(29) C(28) C(33) 122.97(16) yes . . .
C(28) C(29) C(30) 118.9(2) yes . . .
C(29) C(30) C(31) 120.4(2) yes . . .
C(30) C(31) C(32) 122.41(17) yes . . .
Fe(4) C(32) C(31) 116.41(15) yes . . .
Fe(4) C(32) C(33) 63.76(10) yes . . .
Fe(4) C(32) C(34) 105.53(13) yes . . .
C(31) C(32) C(33) 117.44(18) yes . . .
C(31) C(32) C(34) 117.38(15) yes . . .
C(33) C(32) C(34) 122.20(19) yes . . .
Fe(3) C(33) Fe(4) 76.41(6) yes . . .
Fe(3) C(33) C(28) 114.04(11) yes . . .
Fe(3) C(33) C(32) 128.71(15) yes . . .
Fe(4) C(33) C(28) 117.69(15) yes . . .
Fe(4) C(33) C(32) 79.29(11) yes . . .
C(28) C(33) C(32) 117.24(18) yes . . .
C(32) C(34) C(35) 121.0(2) yes . . .
C(32) C(34) C(39) 121.56(17) yes . . .
C(35) C(34) C(39) 117.3(2) yes . . .
C(34) C(35) C(36) 120.9(2) yes . . .
C(35) C(36) C(37) 120.9(2) yes . . .
C(36) C(37) C(38) 119.4(2) yes . . .
C(37) C(38) C(39) 119.3(2) yes . . .
S(2) C(39) C(34) 118.46(16) yes . . .
S(2) C(39) C(38) 119.32(17) yes . . .
C(34) C(39) C(38) 122.20(18) yes . . .
Fe(3) C(40) O(6) 176.55(18) yes . . .
Fe(3) C(41) O(7) 178.7(2) yes . . .
Fe(4) C(42) O(8) 175.0(2) yes . . .
Fe(4) C(43) O(9) 179.3(2) yes . . .
Fe(4) C(44) O(10) 171.0(2) yes . . .
N(1) C(1) H(1) 115.2(13) no . . .
C(2) C(1) H(1) 121.8(12) no . . .
C(1) C(2) H(2) 120.6(18) no . . .
C(3) C(2) H(2) 120.2(18) no . . .
C(2) C(3) H(3) 118.7(15) no . . .
C(4) C(3) H(3) 122.6(15) no . . .
C(3) C(4) H(4) 121.8(13) no . . .
C(5) C(4) H(4) 118.4(13) no . . .
C(6) C(7) H(5) 119.3(14) no . . .
C(8) C(7) H(5) 121.5(14) no . . .
C(7) C(8) H(6) 118.8(13) no . . .
C(9) C(8) H(6) 120.1(14) no . . .
C(8) C(9) H(7) 122.6(18) no . . .
C(10) C(9) H(7) 115.6(18) no . . .
C(12) C(13) H(8) 119.6(16) no . . .
C(14) C(13) H(8) 118.7(17) no . . .
C(13) C(14) H(9) 123(2) no . . .
C(15) C(14) H(9) 116(2) no . . .
C(14) C(15) H(10) 122.4(15) no . . .
C(16) C(15) H(10) 117.7(15) no . . .
C(15) C(16) H(11) 121.6(14) no . . .
C(17) C(16) H(11) 119.5(14) no . . .
N(2) C(23) H(12) 116.1(13) no . . .
C(24) C(23) H(12) 120.9(13) no . . .
C(23) C(24) H(13) 118.8(19) no . . .
C(25) C(24) H(13) 121.7(19) no . . .
C(24) C(25) H(14) 119.2(14) no . . .
C(26) C(25) H(14) 121.8(14) no . . .
C(25) C(26) H(15) 120.7(11) no . . .
C(27) C(26) H(15) 119.6(11) no . . .
C(28) C(29) H(16) 121.0(12) no . . .
C(30) C(29) H(16) 120.0(12) no . . .
C(29) C(30) H(17) 119.1(11) no . . .
C(31) C(30) H(17) 120.4(11) no . . .
C(30) C(31) H(18) 118.5(16) no . . .
C(32) C(31) H(18) 119.1(16) no . . .
C(34) C(35) H(19) 120.4(13) no . . .
C(36) C(35) H(19) 118.7(13) no . . .
C(35) C(36) H(20) 123(2) no . . .
C(37) C(36) H(20) 115.9(19) no . . .
C(36) C(37) H(21) 119.9(14) no . . .
C(38) C(37) H(21) 120.5(14) no . . .
C(37) C(38) H(22) 124.8(13) no . . .
C(39) C(38) H(22) 116.0(13) no . . .

loop_
_geom_bond_atom_site_label_1
_geom_bond_atom_site_label_2
_geom_bond_distance
_geom_bond_publ_flag
_geom_bond_site_symmetry_1
_geom_bond_site_symmetry_2
Fe(1) Fe(2) 2.5481(4) yes . .
Fe(1) S(1) 2.2379(5) yes . .
Fe(1) N(1) 1.9915(16) yes . .
Fe(1) C(11) 1.9523(19) yes . .
Fe(1) C(18) 1.757(2) yes . .
Fe(1) C(19) 1.801(2) yes . .
Fe(2) S(1) 2.2634(6) yes . .
Fe(2) C(10) 2.362(2) yes . .
Fe(2) C(11) 2.146(2) yes . .
Fe(2) C(20) 1.800(2) yes . .
Fe(2) C(21) 1.773(2) yes . .
Fe(2) C(22) 1.786(2) yes . .
Fe(3) Fe(4) 2.5455(4) yes . .
Fe(3) S(2) 2.2330(5) yes . .
Fe(3) N(2) 1.9873(16) yes . .
Fe(3) C(33) 1.9563(19) yes . .
Fe(3) C(40) 1.762(2) yes . .
Fe(3) C(41) 1.812(2) yes . .
Fe(4) S(2) 2.2692(6) yes . .
Fe(4) C(32) 2.3573(19) yes . .
Fe(4) C(33) 2.152(2) yes . .
Fe(4) C(42) 1.785(2) yes . .
Fe(4) C(43) 1.792(2) yes . .
Fe(4) C(44) 1.776(2) yes . .
S(1) C(17) 1.7775(19) yes . .
S(2) C(39) 1.7777(19) yes . .
O(1) C(18) 1.141(3) yes . .
O(2) C(19) 1.142(2) yes . .
O(3) C(20) 1.135(3) yes . .
O(4) C(21) 1.152(2) yes . .
O(5) C(22) 1.132(3) yes . .
O(6) C(40) 1.140(3) yes . .
O(7) C(41) 1.136(2) yes . .
O(8) C(42) 1.147(2) yes . .
O(9) C(43) 1.137(3) yes . .
O(10) C(44) 1.158(2) yes . .
N(1) C(1) 1.350(2) yes . .
N(1) C(5) 1.360(2) yes . .
N(2) C(23) 1.356(2) yes . .
N(2) C(27) 1.362(2) yes . .
C(1) C(2) 1.374(3) yes . .
C(2) C(3) 1.378(3) yes . .
C(3) C(4) 1.389(2) yes . .
C(4) C(5) 1.382(3) yes . .
C(5) C(6) 1.465(2) yes . .
C(6) C(7) 1.384(3) yes . .
C(6) C(11) 1.434(2) yes . .
C(7) C(8) 1.408(2) yes . .
C(8) C(9) 1.349(3) yes . .
C(9) C(10) 1.444(3) yes . .
C(10) C(11) 1.433(2) yes . .
C(10) C(12) 1.488(3) yes . .
C(12) C(13) 1.394(3) yes . .
C(12) C(17) 1.396(3) yes . .
C(13) C(14) 1.381(4) yes . .
C(14) C(15) 1.372(4) yes . .
C(15) C(16) 1.397(3) yes . .
C(16) C(17) 1.382(3) yes . .
C(23) C(24) 1.374(3) yes . .
C(24) C(25) 1.381(3) yes . .
C(25) C(26) 1.380(2) yes . .
C(26) C(27) 1.387(3) yes . .
C(27) C(28) 1.474(2) yes . .
C(28) C(29) 1.376(3) yes . .
C(28) C(33) 1.429(2) yes . .
C(29) C(30) 1.414(2) yes . .
C(30) C(31) 1.353(3) yes . .
C(31) C(32) 1.442(3) yes . .
C(32) C(33) 1.442(2) yes . .
C(32) C(34) 1.486(3) yes . .
C(34) C(35) 1.402(2) yes . .
C(34) C(39) 1.392(3) yes . .
C(35) C(36) 1.386(3) yes . .
C(36) C(37) 1.375(4) yes . .
C(37) C(38) 1.398(3) yes . .
C(38) C(39) 1.386(3) yes . .
C(1) H(1) 0.87(2) no . .
C(2) H(2) 0.89(2) no . .
C(3) H(3) 1.04(2) no . .
C(4) H(4) 0.93(2) no . .
C(7) H(5) 0.97(2) no . .
C(8) H(6) 0.97(2) no . .
C(9) H(7) 0.91(2) no . .
C(13) H(8) 0.92(3) no . .
C(14) H(9) 0.92(2) no . .
C(15) H(10) 0.93(2) no . .
C(16) H(11) 0.97(2) no . .
C(23) H(12) 0.92(2) no . .
C(24) H(13) 0.92(2) no . .
C(25) H(14) 0.93(2) no . .
C(26) H(15) 0.96(2) no . .
C(29) H(16) 0.86(2) no . .
C(30) H(17) 0.97(2) no . .
C(31) H(18) 0.891(19) no . .
C(35) H(19) 0.97(2) no . .
C(36) H(20) 0.91(2) no . .
C(37) H(21) 0.96(2) no . .
C(38) H(22) 0.95(2) no . .

loop_
_geom_contact_atom_site_label_1
_geom_contact_atom_site_label_2
_geom_contact_distance
_geom_contact_publ_flag
_geom_contact_site_symmetry_1
_geom_contact_site_symmetry_2
O(1) O(8) 3.225(2) ? . .
O(1) C(3) 3.227(3) ? . 4_555
O(1) C(4) 3.299(3) ? . 4_555
O(1) C(38) 3.450(3) ? . 4_555
O(1) C(42) 3.461(3) ? . .
O(2) O(5) 2.902(3) ? . 1_455
O(2) C(22) 3.186(3) ? . 1_455
O(2) C(24) 3.321(3) ? . 4_454
O(2) C(25) 3.585(3) ? . 2_656
O(2) C(25) 3.444(2) ? . 4_454
O(3) O(9) 3.571(2) ? . 4_554
O(3) O(10) 3.483(3) ? . 4_554
O(3) N(2) 3.407(2) ? . 4_554
O(3) C(23) 3.406(3) ? . 4_554
O(3) C(24) 3.439(3) ? . 4_554
O(3) C(25) 3.431(3) ? . 4_554
O(3) C(26) 3.392(3) ? . 4_554
O(3) C(27) 3.376(2) ? . 4_554
O(4) O(5) 3.063(3) ? . 3_666
O(4) O(9) 3.280(2) ? . 4_554
O(4) C(22) 3.518(3) ? . 3_666
O(4) C(24) 3.537(2) ? . 4_454
O(4) C(29) 3.333(3) ? . 4_554
O(5) O(2) 2.902(3) ? . 1_655
O(5) O(4) 3.063(3) ? . 3_666
O(5) C(24) 3.226(3) ? . 2_756
O(5) C(25) 3.193(2) ? . 2_756
O(6) C(28) 3.386(2) ? . 3_656
O(6) C(29) 3.416(3) ? . 3_656
O(6) C(30) 3.444(3) ? . 3_656
O(6) C(31) 3.367(3) ? . 3_656
O(6) C(32) 3.269(2) ? . 3_656
O(6) C(33) 3.369(2) ? . 3_656
O(6) C(34) 3.592(2) ? . 3_656
O(6) C(35) 3.524(3) ? . 3_656
O(7) O(8) 3.200(2) ? . 1_655
O(7) C(8) 3.438(3) ? . .
O(7) C(42) 3.327(2) ? . 1_655
O(8) O(1) 3.225(2) ? . .
O(8) O(7) 3.200(2) ? . 1_455
O(8) N(1) 3.397(2) ? . .
O(8) C(1) 3.477(3) ? . .
O(8) C(5) 3.539(3) ? . .
O(8) C(8) 3.378(2) ? . 1_455
O(8) C(18) 3.372(3) ? . .
O(9) O(3) 3.571(2) ? . 4_555
O(9) O(4) 3.280(2) ? . 4_555
O(9) N(1) 3.333(2) ? . 4_555
O(9) C(1) 3.350(3) ? . 4_555
O(9) C(2) 3.336(3) ? . 4_555
O(9) C(3) 3.280(3) ? . 4_555
O(9) C(4) 3.263(3) ? . 4_555
O(9) C(5) 3.288(2) ? . 4_555
O(9) C(21) 3.470(3) ? . 4_555
O(10) O(3) 3.483(3) ? . 4_555
O(10) C(13) 3.538(3) ? . .
N(1) O(8) 3.397(2) ? . .
N(1) O(9) 3.333(2) ? . 4_554
N(2) O(3) 3.407(2) ? . 4_555
C(1) O(8) 3.477(3) ? . .
C(1) O(9) 3.350(3) ? . 4_554
C(2) O(9) 3.336(3) ? . 4_554
C(3) O(1) 3.227(3) ? . 4_554
C(3) O(9) 3.280(3) ? . 4_554
C(4) O(1) 3.299(3) ? . 4_554
C(4) O(9) 3.263(3) ? . 4_554
C(5) O(8) 3.539(3) ? . .
C(5) O(9) 3.288(2) ? . 4_554
C(8) O(7) 3.438(3) ? . .
C(8) O(8) 3.378(2) ? . 1_655
C(13) O(10) 3.538(3) ? . .
C(15) C(35) 3.571(3) ? . 4_655
C(16) C(38) 3.502(3) ? . 4_555
C(18) O(8) 3.372(3) ? . .
C(20) C(26) 3.559(3) ? . 4_554
C(21) O(9) 3.470(3) ? . 4_554
C(22) O(2) 3.186(3) ? . 1_655
C(22) O(4) 3.518(3) ? . 3_666
C(23) O(3) 3.406(3) ? . 4_555
C(24) O(2) 3.321(3) ? . 4_655
C(24) O(3) 3.439(3) ? . 4_555
C(24) O(4) 3.537(2) ? . 4_655
C(24) O(5) 3.226(3) ? . 2_746
C(25) O(2) 3.585(3) ? . 2_646
C(25) O(2) 3.444(2) ? . 4_655
C(25) O(3) 3.431(3) ? . 4_555
C(25) O(5) 3.193(2) ? . 2_746
C(26) O(3) 3.392(3) ? . 4_555
C(26) C(20) 3.559(3) ? . 4_555
C(27) O(3) 3.376(2) ? . 4_555
C(28) O(6) 3.386(2) ? . 3_656
C(29) O(4) 3.333(3) ? . 4_555
C(29) O(6) 3.416(3) ? . 3_656
C(30) O(6) 3.444(3) ? . 3_656
C(31) O(6) 3.367(3) ? . 3_656
C(32) O(6) 3.269(2) ? . 3_656
C(33) O(6) 3.369(2) ? . 3_656
C(34) O(6) 3.592(2) ? . 3_656
C(35) O(6) 3.524(3) ? . 3_656
C(35) C(15) 3.571(3) ? . 4_454
C(38) O(1) 3.450(3) ? . 4_554
C(38) C(16) 3.502(3) ? . 4_554
C(42) O(1) 3.461(3) ? . .
C(42) O(7) 3.327(2) ? . 1_455
Fe(3) H(10) 3.54(3) ? . 4_554
S(1) H(15) 2.97(2) ? . 2_656
S(1) H(16) 3.53(2) ? . 2_656
S(2) H(4) 3.41(2) ? . .
S(2) H(5) 3.36(2) ? . .
S(2) H(10) 3.52(2) ? . 4_554
O(1) H(3) 2.57(3) ? . 4_555
O(1) H(4) 2.77(2) ? . 4_555
O(1) H(7) 3.26(2) ? . 1_455
O(1) H(21) 3.37(2) ? . 4_555
O(1) H(22) 2.74(2) ? . 4_555
O(2) H(13) 2.95(2) ? . 4_454
O(2) H(14) 2.79(2) ? . 2_656
O(2) H(14) 3.09(2) ? . 4_454
O(2) H(21) 3.08(2) ? . 4_555
O(3) H(1) 3.07(2) ? . 1_655
O(3) H(2) 3.60(2) ? . 1_655
O(4) H(13) 2.62(2) ? . 4_454
O(4) H(15) 3.21(2) ? . 4_554
O(4) H(16) 2.78(2) ? . 4_554
O(5) H(13) 2.75(2) ? . 2_756
O(5) H(14) 2.70(2) ? . 2_756
O(5) H(14) 3.10(2) ? . 4_554
O(5) H(20) 3.05(2) ? . 4_655
O(5) H(21) 3.57(2) ? . 4_655
O(6) H(10) 2.97(2) ? . 4_554
O(6) H(11) 2.96(2) ? . 4_554
O(6) H(18) 3.39(2) ? . 1_655
O(6) H(19) 3.19(2) ? . 3_656
O(7) H(2) 3.43(2) ? . 4_655
O(7) H(6) 3.11(2) ? . .
O(7) H(9) 3.46(3) ? . 4_554
O(7) H(10) 3.06(2) ? . 4_554
O(7) H(18) 3.29(2) ? . 1_655
O(8) H(6) 2.45(2) ? . 1_455
O(8) H(9) 2.79(2) ? . 4_454
O(9) H(12) 3.35(2) ? . 1_455
O(10) H(2) 2.71(2) ? . 4_655
O(10) H(8) 3.09(2) ? . .
C(1) H(6) 3.48(2) ? . 1_455
C(2) H(8) 2.93(2) ? . 4_454
C(3) H(8) 2.85(2) ? . 4_454
C(4) H(22) 3.35(2) ? . .
C(9) H(3) 3.36(2) ? . 4_655
C(13) H(2) 3.36(2) ? . 4_655
C(13) H(3) 3.16(2) ? . 4_655
C(14) H(5) 3.44(2) ? . 4_555
C(15) H(19) 3.57(2) ? . 4_655
C(15) H(22) 3.52(2) ? . 4_555
C(16) H(16) 3.44(2) ? . 2_656
C(16) H(22) 3.01(2) ? . 4_555
C(17) H(22) 3.47(2) ? . 4_555
C(18) H(3) 3.58(3) ? . 4_555
C(18) H(7) 3.50(2) ? . 1_455
C(18) H(21) 3.28(2) ? . 4_555
C(18) H(22) 3.21(2) ? . 4_555
C(19) H(13) 3.30(2) ? . 4_454
C(19) H(14) 3.49(2) ? . 2_656
C(19) H(21) 3.13(2) ? . 4_555
C(21) H(13) 3.52(2) ? . 4_454
C(21) H(15) 3.50(2) ? . 4_554
C(22) H(14) 3.40(2) ? . 4_554
C(22) H(20) 3.59(2) ? . 4_655
C(23) H(17) 3.01(2) ? . 1_655
C(24) H(1) 3.53(2) ? . 4_655
C(24) H(17) 3.32(2) ? . 1_655
C(24) H(20) 3.28(2) ? . 3_656
C(25) H(20) 3.37(3) ? . 3_656
C(29) H(11) 3.12(2) ? . 2_646
C(30) H(12) 3.13(2) ? . 1_455
C(30) H(19) 3.01(2) ? . 3_556
C(30) H(20) 3.58(2) ? . 3_556
C(31) H(12) 3.57(2) ? . 1_455
C(31) H(19) 3.46(2) ? . 3_556
C(35) H(10) 3.51(2) ? . 4_454
C(35) H(17) 3.09(2) ? . 3_556
C(36) H(17) 3.19(2) ? . 3_556
C(38) H(4) 3.41(2) ? . .
C(38) H(11) 3.14(2) ? . 4_554
C(40) H(10) 2.87(2) ? . 4_554
C(40) H(11) 3.44(2) ? . 4_554
C(40) H(18) 3.44(2) ? . 1_655
C(41) H(10) 2.93(2) ? . 4_554
C(41) H(18) 3.41(2) ? . 1_655
C(42) H(6) 3.49(2) ? . 1_455
C(42) H(9) 3.34(2) ? . 4_454
H(1) O(3) 3.07(2) ? . 1_455
H(1) C(24) 3.53(2) ? . 4_454
H(1) H(6) 3.30(3) ? . 1_455
H(1) H(13) 3.32(3) ? . 4_454
H(2) O(3) 3.60(2) ? . 1_455
H(2) O(7) 3.43(2) ? . 4_454
H(2) O(10) 2.71(2) ? . 4_454
H(2) C(13) 3.36(2) ? . 4_454
H(2) H(8) 2.56(3) ? . 4_454
H(2) H(9) 3.55(4) ? . 4_454
H(2) H(12) 3.56(3) ? . 4_454
H(3) O(1) 2.57(3) ? . 4_554
H(3) C(9) 3.36(2) ? . 4_454
H(3) C(13) 3.16(2) ? . 4_454
H(3) C(18) 3.58(3) ? . 4_554
H(3) H(7) 2.70(3) ? . 4_454
H(3) H(8) 2.36(4) ? . 4_454
H(3) H(22) 3.45(3) ? . .
H(4) S(2) 3.41(2) ? . .
H(4) O(1) 2.77(2) ? . 4_554
H(4) C(38) 3.41(2) ? . .
H(4) H(22) 2.72(3) ? . .
H(5) S(2) 3.36(2) ? . .
H(5) C(14) 3.44(2) ? . 4_554
H(5) H(9) 3.28(4) ? . 4_554
H(6) O(7) 3.11(2) ? . .
H(6) O(8) 2.45(2) ? . 1_655
H(6) C(1) 3.48(2) ? . 1_655
H(6) C(42) 3.49(2) ? . 1_655
H(6) H(1) 3.30(3) ? . 1_655
H(6) H(9) 3.00(4) ? . 4_554
H(7) O(1) 3.26(2) ? . 1_655
H(7) C(18) 3.50(2) ? . 1_655
H(7) H(3) 2.70(3) ? . 4_655
H(7) H(21) 3.30(3) ? . 4_655
H(8) O(10) 3.09(2) ? . .
H(8) C(2) 2.93(2) ? . 4_655
H(8) C(3) 2.85(2) ? . 4_655
H(8) H(2) 2.56(3) ? . 4_655
H(8) H(3) 2.36(4) ? . 4_655
H(9) O(7) 3.46(3) ? . 4_555
H(9) O(8) 2.79(2) ? . 4_655
H(9) C(42) 3.34(2) ? . 4_655
H(9) H(2) 3.55(4) ? . 4_655
H(9) H(5) 3.28(4) ? . 4_555
H(9) H(6) 3.00(4) ? . 4_555
H(10) Fe(3) 3.54(3) ? . 4_555
H(10) S(2) 3.52(2) ? . 4_555
H(10) O(6) 2.97(2) ? . 4_555
H(10) O(7) 3.06(2) ? . 4_555
H(10) C(35) 3.51(2) ? . 4_655
H(10) C(40) 2.87(2) ? . 4_555
H(10) C(41) 2.93(2) ? . 4_555
H(10) H(18) 2.96(3) ? . 4_655
H(10) H(19) 3.34(3) ? . 4_655
H(11) O(6) 2.96(2) ? . 4_555
H(11) C(29) 3.12(2) ? . 2_656
H(11) C(38) 3.14(2) ? . 4_555
H(11) C(40) 3.44(2) ? . 4_555
H(11) H(15) 3.38(3) ? . 2_656
H(11) H(16) 2.82(3) ? . 2_656
H(11) H(22) 2.92(3) ? . 4_555
H(12) O(9) 3.35(2) ? . 1_655
H(12) C(30) 3.13(2) ? . 1_655
H(12) C(31) 3.57(2) ? . 1_655
H(12) H(2) 3.56(3) ? . 4_655
H(12) H(17) 2.64(3) ? . 1_655
H(12) H(18) 3.44(3) ? . 1_655
H(13) O(2) 2.95(2) ? . 4_655
H(13) O(4) 2.62(2) ? . 4_655
H(13) O(5) 2.75(2) ? . 2_746
H(13) C(19) 3.30(2) ? . 4_655
H(13) C(21) 3.52(2) ? . 4_655
H(13) H(1) 3.32(3) ? . 4_655
H(13) H(17) 3.20(3) ? . 1_655
H(13) H(20) 3.37(4) ? . 3_656
H(14) O(2) 2.79(2) ? . 2_646
H(14) O(2) 3.09(2) ? . 4_655
H(14) O(5) 2.70(2) ? . 2_746
H(14) O(5) 3.10(2) ? . 4_555
H(14) C(19) 3.49(2) ? . 2_646
H(14) C(22) 3.40(2) ? . 4_555
H(14) H(14) 3.38(3) ? . 3_757
H(14) H(20) 3.60(4) ? . 3_656
H(14) H(21) 3.59(3) ? . 3_656
H(15) S(1) 2.97(2) ? . 2_646
H(15) O(4) 3.21(2) ? . 4_555
H(15) C(21) 3.50(2) ? . 4_555
H(15) H(11) 3.38(3) ? . 2_646
H(16) S(1) 3.53(2) ? . 2_646
H(16) O(4) 2.78(2) ? . 4_555
H(16) C(16) 3.44(2) ? . 2_646
H(16) H(11) 2.82(3) ? . 2_646
H(17) C(23) 3.01(2) ? . 1_455
H(17) C(24) 3.32(2) ? . 1_455
H(17) C(35) 3.09(2) ? . 3_556
H(17) C(36) 3.19(2) ? . 3_556
H(17) H(12) 2.64(3) ? . 1_455
H(17) H(13) 3.20(3) ? . 1_455
H(17) H(19) 2.40(3) ? . 3_556
H(17) H(20) 2.72(3) ? . 3_556
H(18) O(6) 3.39(2) ? . 1_455
H(18) O(7) 3.29(2) ? . 1_455
H(18) C(40) 3.44(2) ? . 1_455
H(18) C(41) 3.41(2) ? . 1_455
H(18) H(10) 2.96(3) ? . 4_454
H(18) H(12) 3.44(3) ? . 1_455
H(18) H(19) 3.26(3) ? . 3_556
H(19) O(6) 3.19(2) ? . 3_656
H(19) C(15) 3.57(2) ? . 4_454
H(19) C(30) 3.01(2) ? . 3_556
H(19) C(31) 3.46(2) ? . 3_556
H(19) H(10) 3.34(3) ? . 4_454
H(19) H(17) 2.40(3) ? . 3_556
H(19) H(18) 3.26(3) ? . 3_556
H(20) O(5) 3.05(2) ? . 4_454
H(20) C(22) 3.59(2) ? . 4_454
H(20) C(24) 3.28(2) ? . 3_656
H(20) C(25) 3.37(3) ? . 3_656
H(20) C(30) 3.58(2) ? . 3_556
H(20) H(13) 3.37(4) ? . 3_656
H(20) H(14) 3.60(4) ? . 3_656
H(20) H(17) 2.72(3) ? . 3_556
H(21) O(1) 3.37(2) ? . 4_554
H(21) O(2) 3.08(2) ? . 4_554
H(21) O(5) 3.57(2) ? . 4_454
H(21) C(18) 3.28(2) ? . 4_554
H(21) C(19) 3.13(2) ? . 4_554
H(21) H(7) 3.30(3) ? . 4_454
H(21) H(14) 3.59(3) ? . 3_656
H(22) O(1) 2.74(2) ? . 4_554
H(22) C(4) 3.35(2) ? . .
H(22) C(15) 3.52(2) ? . 4_554
H(22) C(16) 3.01(2) ? . 4_554
H(22) C(17) 3.47(2) ? . 4_554
H(22) C(18) 3.21(2) ? . 4_554
H(22) H(3) 3.45(3) ? . .
H(22) H(4) 2.72(3) ? . .
H(22) H(11) 2.92(3) ? . 4_554

loop_
_geom_torsion_atom_site_label_1
_geom_torsion_atom_site_label_2
_geom_torsion_atom_site_label_3
_geom_torsion_atom_site_label_4
_geom_torsion
_geom_torsion_publ_flag
_geom_torsion_site_symmetry_1
_geom_torsion_site_symmetry_2
_geom_torsion_site_symmetry_3
_geom_torsion_site_symmetry_4
Fe(2) Fe(1) S(1) C(17) -96.13(8) ? . . . .
S(1) Fe(1) Fe(2) C(10) 89.19(5) ? . . . .
S(1) Fe(1) Fe(2) C(11) 115.54(7) ? . . . .
S(1) Fe(1) Fe(2) C(20) 177.00(8) ? . . . .
S(1) Fe(1) Fe(2) C(21) -100.88(8) ? . . . .
S(1) Fe(1) Fe(2) C(22) -3.13(13) ? . . . .
Fe(2) Fe(1) N(1) C(1) -129.84(18) ? . . . .
Fe(2) Fe(1) N(1) C(5) 50.81(15) ? . . . .
N(1) Fe(1) Fe(2) S(1) 174.84(5) ? . . . .
N(1) Fe(1) Fe(2) C(10) -95.98(7) ? . . . .
N(1) Fe(1) Fe(2) C(11) -69.62(8) ? . . . .
N(1) Fe(1) Fe(2) C(20) -8.17(9) ? . . . .
N(1) Fe(1) Fe(2) C(21) 73.95(9) ? . . . .
N(1) Fe(1) Fe(2) C(22) 171.70(14) ? . . . .
Fe(2) Fe(1) C(11) C(6) -112.89(17) ? . . . .
Fe(2) Fe(1) C(11) C(10) 65.37(18) ? . . . .
C(11) Fe(1) Fe(2) S(1) -115.54(7) ? . . . .
C(11) Fe(1) Fe(2) C(10) -26.35(9) ? . . . .
C(11) Fe(1) Fe(2) C(20) 61.46(10) ? . . . .
C(11) Fe(1) Fe(2) C(21) 143.58(11) ? . . . .
C(11) Fe(1) Fe(2) C(22) -118.67(15) ? . . . .
C(18) Fe(1) Fe(2) S(1) -66.82(12) ? . . . .
C(18) Fe(1) Fe(2) C(10) 22.36(13) ? . . . .
C(18) Fe(1) Fe(2) C(11) 48.72(14) ? . . . .
C(18) Fe(1) Fe(2) C(20) 110.18(14) ? . . . .
C(18) Fe(1) Fe(2) C(21) -167.70(14) ? . . . .
C(18) Fe(1) Fe(2) C(22) -69.95(18) ? . . . .
C(19) Fe(1) Fe(2) S(1) 71.18(8) ? . . . .
C(19) Fe(1) Fe(2) C(10) 160.36(9) ? . . . .
C(19) Fe(1) Fe(2) C(11) -173.28(10) ? . . . .
C(19) Fe(1) Fe(2) C(20) -111.82(11) ? . . . .
C(19) Fe(1) Fe(2) C(21) -29.70(11) ? . . . .
C(19) Fe(1) Fe(2) C(22) 68.05(15) ? . . . .
S(1) Fe(1) N(1) C(1) -117.35(19) ? . . . .
S(1) Fe(1) N(1) C(5) 63.3(2) ? . . . .
N(1) Fe(1) S(1) Fe(2) -14.65(14) ? . . . .
N(1) Fe(1) S(1) C(17) -110.78(15) ? . . . .
S(1) Fe(1) C(11) Fe(2) -48.44(4) ? . . . .
S(1) Fe(1) C(11) C(6) -161.33(15) ? . . . .
S(1) Fe(1) C(11) C(10) 16.93(19) ? . . . .
C(11) Fe(1) S(1) Fe(2) 47.72(6) ? . . . .
C(11) Fe(1) S(1) C(17) -48.42(10) ? . . . .
C(18) Fe(1) S(1) Fe(2) 139.48(7) ? . . . .
C(18) Fe(1) S(1) C(17) 43.35(11) ? . . . .
C(19) Fe(1) S(1) Fe(2) -121.90(7) ? . . . .
C(19) Fe(1) S(1) C(17) 141.97(11) ? . . . .
N(1) Fe(1) C(11) Fe(2) 113.61(7) ? . . . .
N(1) Fe(1) C(11) C(6) 0.71(15) ? . . . .
N(1) Fe(1) C(11) C(10) 179.0(2) ? . . . .
C(11) Fe(1) N(1) C(1) 179.3(2) ? . . . .
C(11) Fe(1) N(1) C(5) -0.02(12) ? . . . .
C(18) Fe(1) N(1) C(1) 88.4(2) ? . . . .
C(18) Fe(1) N(1) C(5) -90.97(17) ? . . . .
C(19) Fe(1) N(1) C(1) -11.0(2) ? . . . .
C(19) Fe(1) N(1) C(5) 169.70(16) ? . . . .
C(18) Fe(1) C(11) Fe(2) -148.45(8) ? . . . .
C(18) Fe(1) C(11) C(6) 98.66(17) ? . . . .
C(18) Fe(1) C(11) C(10) -83.1(2) ? . . . .
C(19) Fe(1) C(11) Fe(2) 35.4(4) ? . . . .
C(19) Fe(1) C(11) C(6) -77.5(5) ? . . . .
C(19) Fe(1) C(11) C(10) 100.7(5) ? . . . .
Fe(1) Fe(2) S(1) C(17) 104.70(7) ? . . . .
Fe(1) Fe(2) C(10) C(9) 143.17(15) ? . . . .
Fe(1) Fe(2) C(10) C(11) 33.65(12) ? . . . .
Fe(1) Fe(2) C(10) C(12) -84.27(12) ? . . . .
Fe(1) Fe(2) C(11) C(6) 110.33(13) ? . . . .
Fe(1) Fe(2) C(11) C(10) -133.64(15) ? . . . .
S(1) Fe(2) C(10) C(9) -160.95(15) ? . . . .
S(1) Fe(2) C(10) C(11) 89.53(12) ? . . . .
S(1) Fe(2) C(10) C(12) -28.39(12) ? . . . .
C(10) Fe(2) S(1) Fe(1) -79.64(4) ? . . . .
C(10) Fe(2) S(1) C(17) 25.05(8) ? . . . .
S(1) Fe(2) C(11) Fe(1) 48.14(4) ? . . . .
S(1) Fe(2) C(11) C(6) 158.47(13) ? . . . .
S(1) Fe(2) C(11) C(10) -85.50(12) ? . . . .
C(11) Fe(2) S(1) Fe(1) -42.66(4) ? . . . .
C(11) Fe(2) S(1) C(17) 62.04(8) ? . . . .
C(21) Fe(2) S(1) Fe(1) 71.42(7) ? . . . .
C(21) Fe(2) S(1) C(17) 176.12(10) ? . . . .
C(22) Fe(2) S(1) Fe(1) 178.23(7) ? . . . .
C(22) Fe(2) S(1) C(17) -77.07(10) ? . . . .
C(10) Fe(2) C(11) Fe(1) 133.64(15) ? . . . .
C(10) Fe(2) C(11) C(6) -116.0(2) ? . . . .
C(11) Fe(2) C(10) C(9) 109.5(2) ? . . . .
C(11) Fe(2) C(10) C(12) -117.9(2) ? . . . .
C(20) Fe(2) C(10) C(9) 23.16(16) ? . . . .
C(20) Fe(2) C(10) C(11) -86.36(14) ? . . . .
C(20) Fe(2) C(10) C(12) 155.72(13) ? . . . .
C(21) Fe(2) C(10) C(9) 123.4(2) ? . . . .
C(21) Fe(2) C(10) C(11) 13.9(2) ? . . . .
C(21) Fe(2) C(10) C(12) -104.0(2) ? . . . .
C(22) Fe(2) C(10) C(9) -72.12(17) ? . . . .
C(22) Fe(2) C(10) C(11) 178.36(15) ? . . . .
C(22) Fe(2) C(10) C(12) 60.44(16) ? . . . .
C(20) Fe(2) C(11) Fe(1) -130.63(7) ? . . . .
C(20) Fe(2) C(11) C(6) -20.30(14) ? . . . .
C(20) Fe(2) C(11) C(10) 95.73(14) ? . . . .
C(21) Fe(2) C(11) Fe(1) -38.82(11) ? . . . .
C(21) Fe(2) C(11) C(6) 71.51(16) ? . . . .
C(21) Fe(2) C(11) C(10) -172.46(14) ? . . . .
C(22) Fe(2) C(11) Fe(1) 131.21(14) ? . . . .
C(22) Fe(2) C(11) C(6) -118.46(18) ? . . . .
C(22) Fe(2) C(11) C(10) -2.4(2) ? . . . .
Fe(4) Fe(3) S(2) C(39) -95.33(8) ? . . . .
S(2) Fe(3) Fe(4) C(32) 88.88(5) ? . . . .
S(2) Fe(3) Fe(4) C(33) 114.95(7) ? . . . .
S(2) Fe(3) Fe(4) C(42) -2.98(12) ? . . . .
S(2) Fe(3) Fe(4) C(43) 176.61(8) ? . . . .
S(2) Fe(3) Fe(4) C(44) -100.48(9) ? . . . .
Fe(4) Fe(3) N(2) C(23) -129.71(17) ? . . . .
Fe(4) Fe(3) N(2) C(27) 52.95(15) ? . . . .
N(2) Fe(3) Fe(4) S(2) 176.04(5) ? . . . .
N(2) Fe(3) Fe(4) C(32) -95.08(7) ? . . . .
N(2) Fe(3) Fe(4) C(33) -69.01(8) ? . . . .
N(2) Fe(3) Fe(4) C(42) 173.06(12) ? . . . .
N(2) Fe(3) Fe(4) C(43) -7.36(9) ? . . . .
N(2) Fe(3) Fe(4) C(44) 75.55(10) ? . . . .
Fe(4) Fe(3) C(33) C(28) -114.56(17) ? . . . .
Fe(4) Fe(3) C(33) C(32) 63.98(17) ? . . . .
C(33) Fe(3) Fe(4) S(2) -114.95(7) ? . . . .
C(33) Fe(3) Fe(4) C(32) -26.07(8) ? . . . .
C(33) Fe(3) Fe(4) C(42) -117.93(13) ? . . . .
C(33) Fe(3) Fe(4) C(43) 61.65(10) ? . . . .
C(33) Fe(3) Fe(4) C(44) 144.56(11) ? . . . .
C(40) Fe(3) Fe(4) S(2) -65.03(12) ? . . . .
C(40) Fe(3) Fe(4) C(32) 23.85(13) ? . . . .
C(40) Fe(3) Fe(4) C(33) 49.92(13) ? . . . .
C(40) Fe(3) Fe(4) C(42) -68.02(17) ? . . . .
C(40) Fe(3) Fe(4) C(43) 111.57(14) ? . . . .
C(40) Fe(3) Fe(4) C(44) -165.52(14) ? . . . .
C(41) Fe(3) Fe(4) S(2) 73.20(8) ? . . . .
C(41) Fe(3) Fe(4) C(32) 162.09(9) ? . . . .
C(41) Fe(3) Fe(4) C(33) -171.85(10) ? . . . .
C(41) Fe(3) Fe(4) C(42) 70.22(14) ? . . . .
C(41) Fe(3) Fe(4) C(43) -110.19(11) ? . . . .
C(41) Fe(3) Fe(4) C(44) -27.28(12) ? . . . .
S(2) Fe(3) N(2) C(23) -119.57(19) ? . . . .
S(2) Fe(3) N(2) C(27) 63.1(2) ? . . . .
N(2) Fe(3) S(2) Fe(4) -11.80(15) ? . . . .
N(2) Fe(3) S(2) C(39) -107.12(17) ? . . . .
S(2) Fe(3) C(33) Fe(4) -48.95(4) ? . . . .
S(2) Fe(3) C(33) C(28) -163.50(15) ? . . . .
S(2) Fe(3) C(33) C(32) 15.03(18) ? . . . .
C(33) Fe(3) S(2) Fe(4) 48.19(6) ? . . . .
C(33) Fe(3) S(2) C(39) -47.14(10) ? . . . .
C(40) Fe(3) S(2) Fe(4) 141.31(7) ? . . . .
C(40) Fe(3) S(2) C(39) 45.98(11) ? . . . .
C(41) Fe(3) S(2) Fe(4) -119.60(8) ? . . . .
C(41) Fe(3) S(2) C(39) 145.07(11) ? . . . .
N(2) Fe(3) C(33) Fe(4) 114.48(6) ? . . . .
N(2) Fe(3) C(33) C(28) -0.08(15) ? . . . .
N(2) Fe(3) C(33) C(32) 178.5(2) ? . . . .
C(33) Fe(3) N(2) C(23) 179.54(19) ? . . . .
C(33) Fe(3) N(2) C(27) 2.20(15) ? . . . .
C(40) Fe(3) N(2) C(23) 87.14(19) ? . . . .
C(40) Fe(3) N(2) C(27) -90.20(16) ? . . . .
C(41) Fe(3) N(2) C(23) -12.42(19) ? . . . .
C(41) Fe(3) N(2) C(27) 170.24(16) ? . . . .
C(40) Fe(3) C(33) Fe(4) -148.60(8) ? . . . .
C(40) Fe(3) C(33) C(28) 96.84(16) ? . . . .
C(40) Fe(3) C(33) C(32) -84.6(2) ? . . . .
C(41) Fe(3) C(33) Fe(4) 37.4(4) ? . . . .
C(41) Fe(3) C(33) C(28) -77.1(4) ? . . . .
C(41) Fe(3) C(33) C(32) 101.4(4) ? . . . .
Fe(3) Fe(4) S(2) C(39) 105.11(7) ? . . . .
Fe(3) Fe(4) C(32) C(31) 142.30(14) ? . . . .
Fe(3) Fe(4) C(32) C(33) 33.10(12) ? . . . .
Fe(3) Fe(4) C(32) C(34) -85.56(12) ? . . . .
Fe(3) Fe(4) C(33) C(28) 110.27(14) ? . . . .
Fe(3) Fe(4) C(33) C(32) -134.46(15) ? . . . .
S(2) Fe(4) C(32) C(31) -161.99(13) ? . . . .
S(2) Fe(4) C(32) C(33) 88.81(12) ? . . . .
S(2) Fe(4) C(32) C(34) -29.85(11) ? . . . .
C(32) Fe(4) S(2) Fe(3) -80.32(4) ? . . . .
C(32) Fe(4) S(2) C(39) 24.79(8) ? . . . .
S(2) Fe(4) C(33) Fe(3) 48.38(4) ? . . . .
S(2) Fe(4) C(33) C(28) 158.66(13) ? . . . .
S(2) Fe(4) C(33) C(32) -86.08(12) ? . . . .
C(33) Fe(4) S(2) Fe(3) -43.05(4) ? . . . .
C(33) Fe(4) S(2) C(39) 62.06(8) ? . . . .
C(42) Fe(4) S(2) Fe(3) 178.32(6) ? . . . .
C(42) Fe(4) S(2) C(39) -76.57(9) ? . . . .
C(44) Fe(4) S(2) Fe(3) 72.46(7) ? . . . .
C(44) Fe(4) S(2) C(39) 177.57(10) ? . . . .
C(32) Fe(4) C(33) Fe(3) 134.46(15) ? . . . .
C(32) Fe(4) C(33) C(28) -115.3(2) ? . . . .
C(33) Fe(4) C(32) C(31) 109.20(19) ? . . . .
C(33) Fe(4) C(32) C(34) -118.66(19) ? . . . .
C(42) Fe(4) C(32) C(31) -72.80(16) ? . . . .
C(42) Fe(4) C(32) C(33) 178.00(14) ? . . . .
C(42) Fe(4) C(32) C(34) 59.33(15) ? . . . .
C(43) Fe(4) C(32) C(31) 23.26(15) ? . . . .
C(43) Fe(4) C(32) C(33) -85.94(14) ? . . . .
C(43) Fe(4) C(32) C(34) 155.40(13) ? . . . .
C(44) Fe(4) C(32) C(31) 122.8(2) ? . . . .
C(44) Fe(4) C(32) C(33) 13.6(2) ? . . . .
C(44) Fe(4) C(32) C(34) -105.1(2) ? . . . .
C(42) Fe(4) C(33) Fe(3) 131.51(13) ? . . . .
C(42) Fe(4) C(33) C(28) -118.22(17) ? . . . .
C(42) Fe(4) C(33) C(32) -3.0(2) ? . . . .
C(43) Fe(4) C(33) Fe(3) -129.81(7) ? . . . .
C(43) Fe(4) C(33) C(28) -19.54(14) ? . . . .
C(43) Fe(4) C(33) C(32) 95.72(13) ? . . . .
C(44) Fe(4) C(33) Fe(3) -38.46(12) ? . . . .
C(44) Fe(4) C(33) C(28) 71.81(17) ? . . . .
C(44) Fe(4) C(33) C(32) -172.93(14) ? . . . .
Fe(1) S(1) C(17) C(12) 49.26(18) ? . . . .
Fe(1) S(1) C(17) C(16) -129.60(17) ? . . . .
Fe(2) S(1) C(17) C(12) -22.18(18) ? . . . .
Fe(2) S(1) C(17) C(16) 158.96(17) ? . . . .
Fe(3) S(2) C(39) C(34) 50.92(18) ? . . . .
Fe(3) S(2) C(39) C(38) -130.63(17) ? . . . .
Fe(4) S(2) C(39) C(34) -20.26(18) ? . . . .
Fe(4) S(2) C(39) C(38) 158.19(17) ? . . . .
Fe(1) N(1) C(1) C(2) 179.04(19) ? . . . .
Fe(1) N(1) C(5) C(4) -179.05(18) ? . . . .
Fe(1) N(1) C(5) C(6) -0.7(2) ? . . . .
C(1) N(1) C(5) C(4) 1.6(3) ? . . . .
C(1) N(1) C(5) C(6) 179.95(17) ? . . . .
C(5) N(1) C(1) C(2) -1.6(3) ? . . . .
Fe(3) N(2) C(23) C(24) -176.11(18) ? . . . .
Fe(3) N(2) C(27) C(26) 176.99(17) ? . . . .
Fe(3) N(2) C(27) C(28) -3.7(2) ? . . . .
C(23) N(2) C(27) C(26) -0.6(3) ? . . . .
C(23) N(2) C(27) C(28) 178.74(19) ? . . . .
C(27) N(2) C(23) C(24) 1.2(3) ? . . . .
N(1) C(1) C(2) C(3) 0.2(4) ? . . . .
C(1) C(2) C(3) C(4) 1.3(4) ? . . . .
C(2) C(3) C(4) C(5) -1.3(4) ? . . . .
C(3) C(4) C(5) N(1) -0.1(3) ? . . . .
C(3) C(4) C(5) C(6) -178.3(2) ? . . . .
N(1) C(5) C(6) C(7) -175.5(2) ? . . . .
N(1) C(5) C(6) C(11) 1.2(2) ? . . . .
C(4) C(5) C(6) C(7) 2.8(3) ? . . . .
C(4) C(5) C(6) C(11) 179.6(2) ? . . . .
C(5) C(6) C(7) C(8) 173.8(2) ? . . . .
C(5) C(6) C(11) Fe(1) -1.3(2) ? . . . .
C(5) C(6) C(11) Fe(2) -87.6(2) ? . . . .
C(5) C(6) C(11) C(10) -179.73(19) ? . . . .
C(7) C(6) C(11) Fe(1) 175.50(18) ? . . . .
C(7) C(6) C(11) Fe(2) 89.1(2) ? . . . .
C(7) C(6) C(11) C(10) -3.0(3) ? . . . .
C(11) C(6) C(7) C(8) -2.6(3) ? . . . .
C(6) C(7) C(8) C(9) 4.0(4) ? . . . .
C(7) C(8) C(9) C(10) 0.4(4) ? . . . .
C(8) C(9) C(10) Fe(2) -78.3(2) ? . . . .
C(8) C(9) C(10) C(11) -6.0(3) ? . . . .
C(8) C(9) C(10) C(12) 154.9(2) ? . . . .
Fe(2) C(10) C(11) Fe(1) -63.99(15) ? . . . .
Fe(2) C(10) C(11) C(6) 114.2(2) ? . . . .
Fe(2) C(10) C(12) C(13) -160.57(18) ? . . . .
Fe(2) C(10) C(12) C(17) 24.1(2) ? . . . .
C(9) C(10) C(11) Fe(1) -171.13(17) ? . . . .
C(9) C(10) C(11) Fe(2) -107.1(2) ? . . . .
C(9) C(10) C(11) C(6) 7.1(3) ? . . . .
C(9) C(10) C(12) C(13) -28.8(3) ? . . . .
C(9) C(10) C(12) C(17) 155.9(2) ? . . . .
C(11) C(10) C(12) C(13) 131.3(2) ? . . . .
C(11) C(10) C(12) C(17) -44.0(3) ? . . . .
C(12) C(10) C(11) Fe(1) 28.7(3) ? . . . .
C(12) C(10) C(11) Fe(2) 92.7(2) ? . . . .
C(12) C(10) C(11) C(6) -153.1(2) ? . . . .
C(10) C(12) C(13) C(14) -177.9(2) ? . . . .
C(10) C(12) C(17) S(1) -1.8(2) ? . . . .
C(10) C(12) C(17) C(16) 177.0(2) ? . . . .
C(13) C(12) C(17) S(1) -177.30(17) ? . . . .
C(13) C(12) C(17) C(16) 1.5(3) ? . . . .
C(17) C(12) C(13) C(14) -2.4(3) ? . . . .
C(12) C(13) C(14) C(15) 1.7(4) ? . . . .
C(13) C(14) C(15) C(16) -0.0(3) ? . . . .
C(14) C(15) C(16) C(17) -0.8(4) ? . . . .
C(15) C(16) C(17) S(1) 178.9(2) ? . . . .
C(15) C(16) C(17) C(12) 0.1(2) ? . . . .
N(2) C(23) C(24) C(25) -1.0(3) ? . . . .
C(23) C(24) C(25) C(26) 0.2(3) ? . . . .
C(24) C(25) C(26) C(27) 0.4(3) ? . . . .
C(25) C(26) C(27) N(2) -0.2(3) ? . . . .
C(25) C(26) C(27) C(28) -179.4(2) ? . . . .
N(2) C(27) C(28) C(29) -173.3(2) ? . . . .
N(2) C(27) C(28) C(33) 3.6(2) ? . . . .
C(26) C(27) C(28) C(29) 6.0(3) ? . . . .
C(26) C(27) C(28) C(33) -177.2(2) ? . . . .
C(27) C(28) C(29) C(30) 173.9(2) ? . . . .
C(27) C(28) C(33) Fe(3) -1.9(2) ? . . . .
C(27) C(28) C(33) Fe(4) -88.62(19) ? . . . .
C(27) C(28) C(33) C(32) 179.43(18) ? . . . .
C(29) C(28) C(33) Fe(3) 174.98(17) ? . . . .
C(29) C(28) C(33) Fe(4) 88.2(2) ? . . . .
C(29) C(28) C(33) C(32) -3.7(3) ? . . . .
C(33) C(28) C(29) C(30) -2.7(3) ? . . . .
C(28) C(29) C(30) C(31) 4.5(3) ? . . . .
C(29) C(30) C(31) C(32) 0.3(3) ? . . . .
C(30) C(31) C(32) Fe(4) -79.3(2) ? . . . .
C(30) C(31) C(32) C(33) -6.7(3) ? . . . .
C(30) C(31) C(32) C(34) 154.2(2) ? . . . .
Fe(4) C(32) C(33) Fe(3) -62.74(15) ? . . . .
Fe(4) C(32) C(33) C(28) 115.75(19) ? . . . .
Fe(4) C(32) C(34) C(35) -157.54(17) ? . . . .
Fe(4) C(32) C(34) C(39) 27.3(2) ? . . . .
C(31) C(32) C(33) Fe(3) -170.37(16) ? . . . .
C(31) C(32) C(33) Fe(4) -107.63(18) ? . . . .
C(31) C(32) C(33) C(28) 8.1(2) ? . . . .
C(31) C(32) C(34) C(35) -26.0(3) ? . . . .
C(31) C(32) C(34) C(39) 158.8(2) ? . . . .
C(33) C(32) C(34) C(35) 134.0(2) ? . . . .
C(33) C(32) C(34) C(39) -41.2(3) ? . . . .
C(34) C(32) C(33) Fe(3) 29.7(2) ? . . . .
C(34) C(32) C(33) Fe(4) 92.43(18) ? . . . .
C(34) C(32) C(33) C(28) -151.8(2) ? . . . .
C(32) C(34) C(35) C(36) -176.4(2) ? . . . .
C(32) C(34) C(39) S(2) -5.3(2) ? . . . .
C(32) C(34) C(39) C(38) 176.3(2) ? . . . .
C(35) C(34) C(39) S(2) 179.32(16) ? . . . .
C(35) C(34) C(39) C(38) 0.9(3) ? . . . .
C(39) C(34) C(35) C(36) -1.0(3) ? . . . .
C(34) C(35) C(36) C(37) 0.5(3) ? . . . .
C(35) C(36) C(37) C(38) 0.2(4) ? . . . .
C(36) C(37) C(38) C(39) -0.4(3) ? . . . .
C(37) C(38) C(39) S(2) -178.64(19) ? . . . .
C(37) C(38) C(39) C(34) -0.2(3) ? . . . .
